data_7047550
loop_
_publ_author_name
'Thammavongsy, Zachary'
'Cunningham, Drew W.'
'Sutthirat, Natwara'
'Eisenhart, Reed J.'
'Ziller, Joseph W.'
'Yang, Jenny Y.'

_publ_section_title
;
 Adaptable ligand donor strength: tracking transannular bond interactions
 in tris(2-pyridylmethyl)-azaphosphatrane (TPAP).
;
_journal_issue 39
_journal_name_full 'Dalton transactions (Cambridge, England : 2003)'
_journal_page_first 14101
_journal_page_last 14110
_journal_paper_doi 10.1039/c8dt03180k
_journal_volume 47
_journal_year 2018
_chemical_formula_sum 'C24 H30 Cl F6 N7 P2 Pt'
_chemical_formula_weight 823.03
_chemical_name_common '[PtTPAP(Cl)][PF6]'
_chemical_name_systematic '[PtTPAP(Cl)][PF6]'
_space_group_crystal_system triclinic
_space_group_IT_number 2
_space_group_name_Hall '-P 1'
_space_group_name_H-M_alt 'P -1'
_symmetry_space_group_name_Hall '-P 1'
_symmetry_space_group_name_H-M 'P -1'
_atom_sites_solution_hydrogens geom
_atom_sites_solution_primary dual
_atom_sites_solution_secondary difmap
_audit_creation_method SHELXL-2014/7
_audit_update_record
;
2018-03-02 deposited with the CCDC.
2018-09-14 downloaded from the CCDC.
;
_cell_angle_alpha 104.4188(9)
_cell_angle_beta 92.0696(9)
_cell_angle_gamma 94.3920(9)
_cell_formula_units_Z 4
_cell_length_a 10.4092(8)
_cell_length_b 15.4825(12)
_cell_length_c 19.0637(14)
_cell_measurement_reflns_used 9993
_cell_measurement_temperature 133(2)
_cell_measurement_theta_max 28.56
_cell_measurement_theta_min 2.21
_cell_volume 2962.0(4)
_computing_cell_refinement 'Bruker SAINT 8.34a, 2013'
_computing_data_collection 'Bruker APEX2 2014.11-0, 2014'
_computing_data_reduction 'Bruker SAINT 8.34a, 2013'
_computing_molecular_graphics 'Bruker SHELXTL'
_computing_publication_material 'Bruker SHELXTL'
_computing_structure_refinement 'SHELXL-2014/7 (Sheldrick, 2014)'
_computing_structure_solution 'Bruker SHELXTL 2014/4'
_diffrn_ambient_temperature 133(2)
_diffrn_measured_fraction_theta_full 0.997
_diffrn_measured_fraction_theta_max 0.910
_diffrn_measurement_device_type 'Bruker SMART APEX II CCD'
_diffrn_measurement_method '\f and \w scans'
_diffrn_radiation_type MoK\a
_diffrn_radiation_wavelength 0.71073
_diffrn_reflns_av_R_equivalents 0.0248
_diffrn_reflns_av_unetI/netI 0.0351
_diffrn_reflns_Laue_measured_fraction_full 0.997
_diffrn_reflns_Laue_measured_fraction_max 0.910
_diffrn_reflns_limit_h_max 14
_diffrn_reflns_limit_h_min -13
_diffrn_reflns_limit_k_max 20
_diffrn_reflns_limit_k_min -20
_diffrn_reflns_limit_l_max 25
_diffrn_reflns_limit_l_min -25
_diffrn_reflns_number 34958
_diffrn_reflns_point_group_measured_fraction_full 0.997
_diffrn_reflns_point_group_measured_fraction_max 0.910
_diffrn_reflns_theta_full 25.500
_diffrn_reflns_theta_max 28.808
_diffrn_reflns_theta_min 1.363
_diffrn_source 'fine-focus sealed tube'
_exptl_absorpt_coefficient_mu 5.002
_exptl_absorpt_correction_T_max 0.4315
_exptl_absorpt_correction_T_min 0.3191
_exptl_absorpt_correction_type multi-scan
_exptl_absorpt_process_details 'Bruker SADABS 2014/5'
_exptl_crystal_colour colorless
_exptl_crystal_density_diffrn 1.846
_exptl_crystal_density_meas ?
_exptl_crystal_density_method not_measured
_exptl_crystal_description prism
_exptl_crystal_F_000 1608
_exptl_crystal_recrystallization_method 'Re-crystallisation from solvent: Acetonitrile / Diethyl Ether'
_exptl_crystal_size_max 0.238
_exptl_crystal_size_mid 0.186
_exptl_crystal_size_min 0.160
_refine_diff_density_max 2.145
_refine_diff_density_min -1.065
_refine_diff_density_rms 0.129
_refine_ls_extinction_method none
_refine_ls_goodness_of_fit_ref 1.036
_refine_ls_hydrogen_treatment constr
_refine_ls_matrix_type full
_refine_ls_number_parameters 757
_refine_ls_number_reflns 14052
_refine_ls_number_restraints 0
_refine_ls_restrained_S_all 1.036
_refine_ls_R_factor_all 0.0462
_refine_ls_R_factor_gt 0.0341
_refine_ls_shift/su_max 0.001
_refine_ls_shift/su_mean 0.000
_refine_ls_structure_factor_coef Fsqd
_refine_ls_weighting_details 'w=1/[\s^2^(Fo^2^)+(0.0353P)^2^+6.6469P] where P=(Fo^2^+2Fc^2^)/3'
_refine_ls_weighting_scheme calc
_refine_ls_wR_factor_gt 0.0740
_refine_ls_wR_factor_ref 0.0780
_reflns_Friedel_coverage 0.000
_reflns_number_gt 11631
_reflns_number_total 14052
_reflns_threshold_expression 'I > 2\s(I)'
_cod_data_source_file c8dt03180k2.cif
_cod_data_source_block jyy160
_cod_depositor_comments
;
The following automatic conversions were performed:

'_exptl_crystal_density_meas' value 'not_measured' was changed to '?'
- the value is perceived as not measured.

Automatic conversion script
Id: cif_fix_values 4973 2017-02-22 13:04:09Z antanas 

 Adding full bibliography for 7047545--7047550.cif.
;
_cod_database_code 7047550
_shelx_shelxl_version_number 2014/7
_shelx_space_group_comment
; 
The symmetry employed for this shelxl refinement is uniquely defined 
by the following loop, which should always be used as a source of 
symmetry information in preference to the above space-group names. 
They are only intended as comments. 
;
_shelx_estimated_absorpt_t_min 0.382
_shelx_estimated_absorpt_t_max 0.502
_exptl_absorpt_special_details
; 
Reflections not merged 
34963 Corrected reflections written to file jyy160s.hkl 
Estimated minimum and maximum transmission:  0.3191  0.4315 
The ratio (0.7395) of these values is more reliable than their absolute values 
Additional spherical absorption correction applied with mu*r =  0.6000 
Lambda/2 correction factor = 0.00150 
;

loop_
_space_group_symop_operation_xyz
'x, y, z'
'-x, -y, -z'

loop_
_atom_site_label
_atom_site_type_symbol
_atom_site_fract_x
_atom_site_fract_y
_atom_site_fract_z
_atom_site_U_iso_or_equiv
_atom_site_adp_type
_atom_site_occupancy
_atom_site_site_symmetry_order
_atom_site_calc_flag
_atom_site_refinement_flags_posn
_atom_site_refinement_flags_adp
_atom_site_refinement_flags_occupancy
_atom_site_disorder_assembly
_atom_site_disorder_group
Pt1 Pt 0.96835(4) 0.52798(2) 0.71444(2) 0.01830(7) Uani 0.9 1 d . . P A 1
Pt1B Pt 0.9622(4) 0.5015(2) 0.7238(2) 0.0222(7) Uani 0.1 1 d . . P A 2
Cl1 Cl 0.76987(12) 0.58153(9) 0.67963(7) 0.0368(3) Uani 1 1 d . . . . .
P1 P 1.16421(10) 0.49989(8) 0.74852(6) 0.0214(2) Uani 1 1 d . . . . .
N1 N 1.4320(4) 0.4729(3) 0.7833(2) 0.0358(10) Uani 1 1 d . . . . .
N2 N 1.2367(3) 0.5946(2) 0.8013(2) 0.0258(8) Uani 1 1 d . . . . .
N3 N 1.2428(3) 0.4683(2) 0.67415(19) 0.0244(8) Uani 1 1 d . . . . .
N4 N 1.1650(3) 0.4237(3) 0.7949(2) 0.0274(8) Uani 1 1 d . . . . .
N5 N 0.9437(3) 0.5857(3) 0.82068(19) 0.0246(8) Uani 1 1 d . . . . .
N6 N 0.9804(3) 0.4539(2) 0.61047(19) 0.0248(8) Uani 1 1 d . . . . .
N7 N 0.9536(4) 0.3682(3) 0.8721(2) 0.0434(11) Uani 1 1 d . . . . .
C1 C 1.4639(4) 0.5661(4) 0.8165(3) 0.0407(13) Uani 1 1 d . . . . .
H1A H 1.5529 0.5835 0.8053 0.049 Uiso 1 1 calc R U . . .
H1B H 1.4612 0.5767 0.8698 0.049 Uiso 1 1 calc R U . . .
C2 C 1.3715(4) 0.6241(3) 0.7900(3) 0.0327(11) Uani 1 1 d . . . . .
H2A H 1.3920 0.6875 0.8168 0.039 Uiso 1 1 calc R U . . .
H2B H 1.3816 0.6194 0.7378 0.039 Uiso 1 1 calc R U . . .
C3 C 1.4603(4) 0.4367(4) 0.7086(3) 0.0360(11) Uani 1 1 d . . . . .
H3A H 1.5179 0.3881 0.7054 0.043 Uiso 1 1 calc R U . . .
H3B H 1.5053 0.4842 0.6897 0.043 Uiso 1 1 calc R U . . .
C4 C 1.3359(4) 0.4005(3) 0.6629(3) 0.0291(10) Uani 1 1 d . . . . .
H4A H 1.3547 0.3830 0.6110 0.035 Uiso 1 1 calc R U . . .
H4B H 1.2985 0.3466 0.6764 0.035 Uiso 1 1 calc R U . . .
C5 C 1.3962(5) 0.4148(4) 0.8276(3) 0.0399(13) Uani 1 1 d . . . . .
H5A H 1.4593 0.4258 0.8697 0.048 Uiso 1 1 calc R U . . .
H5B H 1.3983 0.3519 0.7995 0.048 Uiso 1 1 calc R U . . .
C6 C 1.2593(5) 0.4292(4) 0.8552(3) 0.0358(11) Uani 1 1 d . . . . .
H6A H 1.2333 0.3832 0.8811 0.043 Uiso 1 1 calc R U . . .
H6B H 1.2606 0.4887 0.8900 0.043 Uiso 1 1 calc R U . . .
C7 C 1.1565(4) 0.6682(3) 0.8309(2) 0.0246(9) Uani 1 1 d . . . . .
H7A H 1.1299 0.6952 0.7912 0.029 Uiso 1 1 calc R U . . .
H7B H 1.2093 0.7151 0.8678 0.029 Uiso 1 1 calc R U . . .
C8 C 1.0380(4) 0.6395(3) 0.8647(2) 0.0232(9) Uani 1 1 d . . . . .
C9 C 1.0225(5) 0.6693(3) 0.9383(2) 0.0328(11) Uani 1 1 d . . . . .
H9A H 1.0902 0.7056 0.9690 0.039 Uiso 1 1 calc R U . . .
C10 C 0.9092(5) 0.6465(4) 0.9673(3) 0.0397(12) Uani 1 1 d . . . . .
H10A H 0.8979 0.6671 1.0177 0.048 Uiso 1 1 calc R U . . .
C11 C 0.8128(5) 0.5932(4) 0.9217(3) 0.0394(12) Uani 1 1 d . . . . .
H11A H 0.7334 0.5772 0.9402 0.047 Uiso 1 1 calc R U . . .
C12 C 0.8329(4) 0.5633(4) 0.8486(3) 0.0339(11) Uani 1 1 d . . . . .
H12A H 0.7667 0.5260 0.8173 0.041 Uiso 1 1 calc R U . . .
C13 C 1.2069(4) 0.5072(3) 0.6144(2) 0.0263(9) Uani 1 1 d . . . . .
H13A H 1.2788 0.5055 0.5816 0.032 Uiso 1 1 calc R U . . .
H13B H 1.1898 0.5704 0.6339 0.032 Uiso 1 1 calc R U . . .
C14 C 1.0883(4) 0.4550(3) 0.5730(2) 0.0235(9) Uani 1 1 d . . . . .
C15 C 1.0879(5) 0.4082(3) 0.5009(2) 0.0285(10) Uani 1 1 d . . . . .
H15A H 1.1633 0.4115 0.4748 0.034 Uiso 1 1 calc R U . . .
C16 C 0.9787(5) 0.3568(3) 0.4670(3) 0.0334(11) Uani 1 1 d . . . . .
H16A H 0.9775 0.3252 0.4174 0.040 Uiso 1 1 calc R U . . .
C17 C 0.8708(5) 0.3523(3) 0.5066(3) 0.0320(11) Uani 1 1 d . . . . .
H17A H 0.7953 0.3154 0.4851 0.038 Uiso 1 1 calc R U . . .
C18 C 0.8743(4) 0.4020(3) 0.5775(3) 0.0291(10) Uani 1 1 d . . . . .
H18A H 0.7994 0.3997 0.6043 0.035 Uiso 1 1 calc R U . . .
C19 C 1.0821(5) 0.3404(3) 0.7665(3) 0.0340(11) Uani 1 1 d . . . . .
H19A H 1.1271 0.2899 0.7759 0.041 Uiso 1 1 calc R U . . .
H19B H 1.0686 0.3301 0.7133 0.041 Uiso 1 1 calc R U . . .
C20 C 0.9520(5) 0.3404(3) 0.7994(3) 0.0345(11) Uani 1 1 d . . . . .
C21 C 0.8390(5) 0.3112(4) 0.7559(3) 0.0431(13) Uani 1 1 d . . . . .
H21A H 0.8414 0.2936 0.7046 0.052 Uiso 1 1 calc R U . . .
C22 C 0.7222(5) 0.3086(4) 0.7892(4) 0.0527(16) Uani 1 1 d . . . . .
H22A H 0.6435 0.2885 0.7609 0.063 Uiso 1 1 calc R U . . .
C23 C 0.7227(5) 0.3352(4) 0.8629(4) 0.0537(17) Uani 1 1 d . . . . .
H23A H 0.6448 0.3325 0.8870 0.064 Uiso 1 1 calc R U . . .
C24 C 0.8396(5) 0.3663(5) 0.9023(3) 0.0510(16) Uani 1 1 d . . . . .
H24A H 0.8384 0.3874 0.9535 0.061 Uiso 1 1 calc R U . . .
Pt2 Pt 1.01007(4) 0.85998(2) 0.71272(2) 0.01655(7) Uani 0.92 1 d . . P B 1
Pt2B Pt 1.0214(6) 0.8913(3) 0.7164(4) 0.0286(11) Uani 0.08 1 d . . P B 2
Cl2 Cl 1.20899(10) 0.79130(8) 0.69150(6) 0.0287(2) Uani 1 1 d . . . . .
P2 P 0.81562(10) 0.90973(8) 0.73335(6) 0.0204(2) Uani 1 1 d . . . . .
N8 N 0.5652(4) 0.9664(3) 0.7526(2) 0.0346(10) Uani 1 1 d . . . . .
N9 N 0.7498(3) 0.8641(3) 0.7965(2) 0.0278(8) Uani 1 1 d . . . . .
N10 N 0.7292(3) 0.8792(3) 0.65497(19) 0.0248(8) Uani 1 1 d . . . . .
N11 N 0.8295(3) 1.0192(3) 0.76600(19) 0.0245(8) Uani 1 1 d . . . . .
N12 N 1.0435(3) 0.8780(2) 0.82084(19) 0.0246(8) Uani 1 1 d . . . . .
N13 N 0.9941(3) 0.8603(2) 0.60578(18) 0.0221(7) Uani 1 1 d . . . . .
N14 N 1.1214(4) 1.1040(3) 0.6988(2) 0.0341(9) Uani 1 1 d . . . . .
C25 C 0.5281(5) 0.9101(4) 0.7999(3) 0.0442(14) Uani 1 1 d . . . . .
H25A H 0.4358 0.8879 0.7898 0.053 Uiso 1 1 calc R U . . .
H25B H 0.5401 0.9450 0.8512 0.053 Uiso 1 1 calc R U . . .
C26 C 0.6104(4) 0.8317(4) 0.7874(3) 0.0410(13) Uani 1 1 d . . . . .
H26A H 0.5902 0.7956 0.8224 0.049 Uiso 1 1 calc R U . . .
H26B H 0.5907 0.7930 0.7378 0.049 Uiso 1 1 calc R U . . .
C27 C 0.5190(4) 0.9395(4) 0.6772(2) 0.0340(11) Uani 1 1 d . . . . .
H27A H 0.4616 0.9832 0.6663 0.041 Uiso 1 1 calc R U . . .
H27B H 0.4696 0.8800 0.6664 0.041 Uiso 1 1 calc R U . . .
C28 C 0.6368(4) 0.9356(4) 0.6313(2) 0.0299(10) Uani 1 1 d . . . . .
H28A H 0.6098 0.9103 0.5795 0.036 Uiso 1 1 calc R U . . .
H28B H 0.6785 0.9968 0.6370 0.036 Uiso 1 1 calc R U . . .
C29 C 0.6044(5) 1.0588(4) 0.7849(3) 0.0403(13) Uani 1 1 d . . . . .
H29A H 0.5449 1.0836 0.8227 0.048 Uiso 1 1 calc R U . . .
H29B H 0.6023 1.0933 0.7477 0.048 Uiso 1 1 calc R U . . .
C30 C 0.7427(4) 1.0662(3) 0.8192(2) 0.0313(11) Uani 1 1 d . . . . .
H30A H 0.7753 1.1301 0.8365 0.038 Uiso 1 1 calc R U . . .
H30B H 0.7416 1.0398 0.8614 0.038 Uiso 1 1 calc R U . . .
C31 C 0.8291(5) 0.8066(3) 0.8280(2) 0.0303(10) Uani 1 1 d . . . . .
H31A H 0.8483 0.7544 0.7892 0.036 Uiso 1 1 calc R U . . .
H31B H 0.7793 0.7840 0.8640 0.036 Uiso 1 1 calc R U . . .
C32 C 0.9536(4) 0.8554(3) 0.8642(2) 0.0278(10) Uani 1 1 d . . . . .
C33 C 0.9783(5) 0.8751(3) 0.9390(3) 0.0358(11) Uani 1 1 d . . . . .
H33A H 0.9139 0.8607 0.9693 0.043 Uiso 1 1 calc R U . . .
C34 C 1.0974(5) 0.9159(4) 0.9688(3) 0.0411(13) Uani 1 1 d . . . . .
H34A H 1.1159 0.9283 1.0197 0.049 Uiso 1 1 calc R U . . .
C35 C 1.1890(5) 0.9385(3) 0.9249(3) 0.0373(12) Uani 1 1 d . . . . .
H35A H 1.2711 0.9669 0.9447 0.045 Uiso 1 1 calc R U . . .
C36 C 1.1587(4) 0.9188(3) 0.8509(3) 0.0313(10) Uani 1 1 d . . . . .
H36A H 1.2214 0.9347 0.8203 0.038 Uiso 1 1 calc R U . . .
C37 C 0.7700(4) 0.8027(3) 0.6004(2) 0.0275(10) Uani 1 1 d . . . . .
H37A H 0.6981 0.7773 0.5638 0.033 Uiso 1 1 calc R U . . .
H37B H 0.7934 0.7554 0.6240 0.033 Uiso 1 1 calc R U . . .
C38 C 0.8842(4) 0.8331(3) 0.5639(2) 0.0250(9) Uani 1 1 d . . . . .
C39 C 0.8779(5) 0.8351(3) 0.4916(2) 0.0325(11) Uani 1 1 d . . . . .
H39A H 0.8008 0.8140 0.4622 0.039 Uiso 1 1 calc R U . . .
C40 C 0.9858(5) 0.8684(4) 0.4626(3) 0.0369(12) Uani 1 1 d . . . . .
H40A H 0.9825 0.8714 0.4134 0.044 Uiso 1 1 calc R U . . .
C41 C 1.0972(5) 0.8969(3) 0.5056(3) 0.0331(11) Uani 1 1 d . . . . .
H41A H 1.1720 0.9196 0.4866 0.040 Uiso 1 1 calc R U . . .
C42 C 1.0986(4) 0.8919(3) 0.5764(3) 0.0290(10) Uani 1 1 d . . . . .
H42A H 1.1759 0.9115 0.6061 0.035 Uiso 1 1 calc R U . . .
C43 C 0.9015(4) 1.0703(3) 0.7230(2) 0.0265(9) Uani 1 1 d . . . . .
H43A H 0.8570 1.1244 0.7224 0.032 Uiso 1 1 calc R U . . .
H43B H 0.9004 1.0335 0.6724 0.032 Uiso 1 1 calc R U . . .
C44 C 1.0394(4) 1.0986(3) 0.7504(2) 0.0255(9) Uani 1 1 d . . . . .
C45 C 1.0790(5) 1.1197(3) 0.8239(3) 0.0348(11) Uani 1 1 d . . . . .
H45A H 1.0188 1.1145 0.8592 0.042 Uiso 1 1 calc R U . . .
C46 C 1.2069(5) 1.1482(4) 0.8446(3) 0.0412(13) Uani 1 1 d . . . . .
H46A H 1.2359 1.1638 0.8943 0.049 Uiso 1 1 calc R U . . .
C47 C 1.2917(5) 1.1536(4) 0.7915(3) 0.0418(13) Uani 1 1 d . . . . .
H47A H 1.3802 1.1731 0.8040 0.050 Uiso 1 1 calc R U . . .
C48 C 1.2458(5) 1.1301(4) 0.7200(3) 0.0411(13) Uani 1 1 d . . . . .
H48A H 1.3053 1.1326 0.6838 0.049 Uiso 1 1 calc R U . . .
P3 P 0.52110(12) 0.20854(10) 1.00371(7) 0.0339(3) Uani 1 1 d . . . . .
F1 F 0.4756(3) 0.2381(3) 0.93289(18) 0.0607(10) Uani 1 1 d . . . . .
F2 F 0.5679(3) 0.1787(2) 1.07412(15) 0.0434(7) Uani 1 1 d . . . . .
F3 F 0.4281(5) 0.1209(3) 0.9785(2) 0.0975(17) Uani 1 1 d . . . . .
F4 F 0.6363(4) 0.1626(3) 0.9614(2) 0.0880(15) Uani 1 1 d . . . . .
F5 F 0.6146(3) 0.2988(2) 1.02937(17) 0.0564(9) Uani 1 1 d . . . . .
F6 F 0.4104(3) 0.2588(3) 1.0486(2) 0.0723(12) Uani 1 1 d . . . . .
P4 P 0.55686(11) 1.18702(9) 0.58063(7) 0.0294(3) Uani 1 1 d . . . . .
F7 F 0.4355(3) 1.2255(2) 0.54910(18) 0.0527(9) Uani 1 1 d . . . . .
F8 F 0.6123(3) 1.1637(2) 0.50256(16) 0.0505(8) Uani 1 1 d . . . . .
F9 F 0.6327(3) 1.2837(2) 0.59904(18) 0.0503(8) Uani 1 1 d . . . . .
F10 F 0.5007(3) 1.2115(2) 0.65949(17) 0.0529(9) Uani 1 1 d . . . . .
F11 F 0.4804(4) 1.0915(2) 0.5643(2) 0.0710(11) Uani 1 1 d . . . . .
F12 F 0.6788(3) 1.1499(3) 0.61375(18) 0.0622(10) Uani 1 1 d . . . . .

loop_
_atom_site_aniso_label
_atom_site_aniso_U_11
_atom_site_aniso_U_22
_atom_site_aniso_U_33
_atom_site_aniso_U_23
_atom_site_aniso_U_13
_atom_site_aniso_U_12
Pt1 0.01420(10) 0.0251(2) 0.01612(14) 0.00601(12) -0.00029(9) 0.00274(13)
Pt1B 0.0228(11) 0.0287(19) 0.0221(12) 0.0170(11) 0.0044(8) 0.0088(13)
Cl1 0.0330(6) 0.0454(7) 0.0332(6) 0.0133(5) -0.0002(5) 0.0007(5)
P1 0.0163(5) 0.0276(6) 0.0186(5) 0.0018(4) 0.0006(4) 0.0045(4)
N1 0.032(2) 0.043(3) 0.031(2) 0.0030(19) 0.0026(17) 0.0137(19)
N2 0.0172(17) 0.027(2) 0.028(2) -0.0029(16) 0.0019(14) 0.0050(15)
N3 0.0208(18) 0.029(2) 0.0209(18) -0.0002(15) 0.0034(14) 0.0060(15)
N4 0.0229(19) 0.036(2) 0.0233(19) 0.0072(16) -0.0023(15) 0.0076(16)
N5 0.0212(18) 0.032(2) 0.0214(18) 0.0063(16) 0.0048(14) 0.0101(15)
N6 0.0256(19) 0.026(2) 0.0218(18) 0.0059(15) -0.0020(15) 0.0013(15)
N7 0.027(2) 0.074(3) 0.039(2) 0.029(2) 0.0000(18) 0.013(2)
C1 0.019(2) 0.053(3) 0.041(3) -0.006(2) -0.004(2) 0.005(2)
C2 0.019(2) 0.034(3) 0.036(3) -0.007(2) 0.0010(19) -0.0021(19)
C3 0.026(2) 0.040(3) 0.037(3) -0.002(2) 0.004(2) 0.011(2)
C4 0.025(2) 0.029(2) 0.029(2) -0.0019(19) 0.0054(18) 0.0088(19)
C5 0.029(3) 0.051(3) 0.039(3) 0.006(2) -0.006(2) 0.018(2)
C6 0.032(3) 0.050(3) 0.030(3) 0.015(2) -0.003(2) 0.014(2)
C7 0.025(2) 0.024(2) 0.023(2) 0.0024(18) 0.0004(17) 0.0050(17)
C8 0.025(2) 0.024(2) 0.022(2) 0.0063(17) -0.0002(17) 0.0118(17)
C9 0.036(3) 0.041(3) 0.023(2) 0.008(2) 0.0020(19) 0.014(2)
C10 0.046(3) 0.057(3) 0.022(2) 0.015(2) 0.011(2) 0.020(3)
C11 0.030(3) 0.063(4) 0.032(3) 0.021(3) 0.014(2) 0.016(2)
C12 0.023(2) 0.050(3) 0.031(3) 0.013(2) 0.0065(19) 0.010(2)
C13 0.026(2) 0.031(2) 0.021(2) 0.0029(18) 0.0078(17) 0.0021(18)
C14 0.029(2) 0.022(2) 0.020(2) 0.0054(17) 0.0012(17) 0.0050(17)
C15 0.040(3) 0.023(2) 0.023(2) 0.0059(18) 0.0033(19) 0.0053(19)
C16 0.051(3) 0.025(2) 0.022(2) 0.0015(19) -0.008(2) 0.010(2)
C17 0.041(3) 0.023(2) 0.029(2) 0.0054(19) -0.014(2) -0.002(2)
C18 0.025(2) 0.030(3) 0.032(2) 0.008(2) -0.0052(19) 0.0001(19)
C19 0.041(3) 0.029(3) 0.034(3) 0.011(2) 0.004(2) 0.005(2)
C20 0.032(3) 0.038(3) 0.040(3) 0.022(2) 0.001(2) 0.007(2)
C21 0.040(3) 0.042(3) 0.052(3) 0.023(3) -0.010(2) -0.002(2)
C22 0.035(3) 0.047(4) 0.083(5) 0.032(3) -0.013(3) 0.000(3)
C23 0.024(3) 0.072(4) 0.088(5) 0.060(4) 0.008(3) 0.008(3)
C24 0.038(3) 0.083(5) 0.049(3) 0.043(3) 0.008(3) 0.019(3)
Pt2 0.01272(11) 0.0214(2) 0.01515(10) 0.00328(15) 0.00135(7) 0.00314(14)
Pt2B 0.0227(17) 0.026(3) 0.0381(18) 0.010(2) -0.0004(12) 0.004(2)
Cl2 0.0255(5) 0.0330(6) 0.0273(5) 0.0068(5) 0.0024(4) 0.0031(4)
P2 0.0146(5) 0.0319(6) 0.0154(5) 0.0061(4) 0.0025(4) 0.0044(4)
N8 0.023(2) 0.054(3) 0.027(2) 0.0085(19) 0.0045(16) 0.0093(18)
N9 0.0185(18) 0.044(2) 0.0248(19) 0.0154(17) 0.0046(15) 0.0039(16)
N10 0.0152(17) 0.041(2) 0.0175(17) 0.0049(16) 0.0003(13) 0.0050(15)
N11 0.0203(18) 0.035(2) 0.0199(18) 0.0071(16) 0.0043(14) 0.0090(15)
N12 0.0236(18) 0.028(2) 0.0213(18) 0.0013(15) -0.0020(14) 0.0138(15)
N13 0.0172(17) 0.031(2) 0.0201(17) 0.0086(15) 0.0060(13) 0.0062(15)
N14 0.030(2) 0.041(2) 0.033(2) 0.0093(19) 0.0040(17) 0.0084(18)
C25 0.023(2) 0.083(4) 0.031(3) 0.021(3) 0.010(2) 0.006(3)
C26 0.022(2) 0.068(4) 0.037(3) 0.024(3) 0.008(2) -0.006(2)
C27 0.019(2) 0.056(3) 0.026(2) 0.010(2) 0.0009(18) 0.006(2)
C28 0.019(2) 0.050(3) 0.023(2) 0.013(2) -0.0015(17) 0.011(2)
C29 0.030(3) 0.066(4) 0.027(2) 0.010(2) 0.003(2) 0.028(3)
C30 0.031(2) 0.042(3) 0.021(2) 0.002(2) 0.0057(18) 0.019(2)
C31 0.036(3) 0.035(3) 0.024(2) 0.014(2) 0.0031(19) 0.003(2)
C32 0.033(2) 0.026(2) 0.027(2) 0.0073(19) 0.0037(19) 0.0162(19)
C33 0.050(3) 0.034(3) 0.024(2) 0.005(2) 0.004(2) 0.015(2)
C34 0.055(3) 0.042(3) 0.022(2) -0.002(2) -0.010(2) 0.018(3)
C35 0.035(3) 0.038(3) 0.033(3) -0.004(2) -0.013(2) 0.013(2)
C36 0.027(2) 0.033(3) 0.030(2) 0.001(2) -0.0036(19) 0.011(2)
C37 0.022(2) 0.040(3) 0.018(2) 0.0031(19) 0.0002(17) 0.0008(19)
C38 0.024(2) 0.029(2) 0.023(2) 0.0058(18) 0.0038(17) 0.0067(18)
C39 0.032(3) 0.044(3) 0.022(2) 0.007(2) 0.0026(19) 0.011(2)
C40 0.045(3) 0.048(3) 0.025(2) 0.019(2) 0.010(2) 0.015(2)
C41 0.032(2) 0.042(3) 0.034(3) 0.021(2) 0.015(2) 0.011(2)
C42 0.020(2) 0.035(3) 0.035(3) 0.011(2) 0.0084(18) 0.0078(19)
C43 0.029(2) 0.028(2) 0.024(2) 0.0089(19) -0.0017(18) 0.0062(19)
C44 0.031(2) 0.023(2) 0.024(2) 0.0099(18) -0.0027(18) 0.0055(18)
C45 0.038(3) 0.041(3) 0.026(2) 0.012(2) -0.006(2) -0.001(2)
C46 0.042(3) 0.043(3) 0.039(3) 0.017(2) -0.016(2) -0.001(2)
C47 0.025(2) 0.038(3) 0.062(4) 0.013(3) -0.010(2) 0.006(2)
C48 0.028(3) 0.044(3) 0.053(3) 0.011(3) 0.011(2) 0.010(2)
P3 0.0321(7) 0.0442(8) 0.0227(6) 0.0048(5) -0.0013(5) 0.0007(6)
F1 0.055(2) 0.087(3) 0.0440(19) 0.0323(19) -0.0194(16) -0.0164(19)
F2 0.0488(18) 0.0541(19) 0.0298(15) 0.0131(14) 0.0028(13) 0.0117(15)
F3 0.132(4) 0.066(3) 0.088(3) 0.035(2) -0.060(3) -0.053(3)
F4 0.100(3) 0.131(4) 0.038(2) 0.012(2) 0.028(2) 0.066(3)
F5 0.058(2) 0.068(2) 0.0390(18) 0.0151(17) -0.0061(15) -0.0204(18)
F6 0.051(2) 0.096(3) 0.092(3) 0.049(2) 0.034(2) 0.038(2)
P4 0.0254(6) 0.0341(7) 0.0280(6) 0.0061(5) 0.0040(5) 0.0040(5)
F7 0.0302(16) 0.064(2) 0.057(2) -0.0008(17) -0.0069(14) 0.0186(15)
F8 0.0407(17) 0.081(2) 0.0304(16) 0.0105(16) 0.0063(13) 0.0205(16)
F9 0.0476(19) 0.052(2) 0.0493(19) 0.0171(16) -0.0005(15) -0.0176(15)
F10 0.0475(19) 0.065(2) 0.0403(18) 0.0033(16) 0.0204(15) -0.0101(16)
F11 0.102(3) 0.038(2) 0.065(2) 0.0046(17) 0.007(2) -0.013(2)
F12 0.067(2) 0.084(3) 0.0419(19) 0.0165(18) -0.0012(17) 0.042(2)

loop_
_atom_type_symbol
_atom_type_description
_atom_type_scat_dispersion_real
_atom_type_scat_dispersion_imag
_atom_type_scat_source
C C 0.0033 0.0016 'International Tables Vol C Tables 4.2.6.8 and 6.1.1.4'
H H 0.0000 0.0000 'International Tables Vol C Tables 4.2.6.8 and 6.1.1.4'
N N 0.0061 0.0033 'International Tables Vol C Tables 4.2.6.8 and 6.1.1.4'
F F 0.0171 0.0103 'International Tables Vol C Tables 4.2.6.8 and 6.1.1.4'
P P 0.1023 0.0942 'International Tables Vol C Tables 4.2.6.8 and 6.1.1.4'
Cl Cl 0.1484 0.1585 'International Tables Vol C Tables 4.2.6.8 and 6.1.1.4'
Pt Pt -1.7033 8.3905 'International Tables Vol C Tables 4.2.6.8 and 6.1.1.4'

loop_
_geom_angle_atom_site_label_1
_geom_angle_atom_site_label_2
_geom_angle_atom_site_label_3
_geom_angle
N5 Pt1 N6 171.84(15)
N5 Pt1 P1 87.62(10)
N6 Pt1 P1 93.00(10)
N5 Pt1 Cl1 90.48(10)
N6 Pt1 Cl1 90.09(11)
P1 Pt1 Cl1 171.28(5)
N5 Pt1B N6 160.4(2)
N5 Pt1B P1 90.8(2)
N6 Pt1B P1 93.15(19)
N5 Pt1B Cl1 84.66(17)
N6 Pt1B Cl1 82.24(15)
P1 Pt1B Cl1 149.51(15)
N4 P1 N3 110.10(19)
N4 P1 N2 107.4(2)
N3 P1 N2 110.05(19)
N4 P1 Pt1B 101.99(15)
N3 P1 Pt1B 111.38(17)
N2 P1 Pt1B 115.49(17)
N4 P1 Pt1 114.43(14)
N3 P1 Pt1 107.03(13)
N2 P1 Pt1 107.77(13)
N4 P1 N1 71.14(16)
N3 P1 N1 68.96(15)
N2 P1 N1 70.70(15)
Pt1B P1 N1 172.30(13)
Pt1 P1 N1 174.29(10)
C5 N1 C1 119.1(4)
C5 N1 C3 120.4(4)
C1 N1 C3 119.5(4)
C5 N1 P1 93.3(3)
C1 N1 P1 92.7(3)
C3 N1 P1 94.3(3)
C7 N2 C2 114.5(4)
C7 N2 P1 118.2(3)
C2 N2 P1 120.3(3)
C13 N3 C4 119.4(3)
C13 N3 P1 115.8(3)
C4 N3 P1 124.6(3)
C6 N4 C19 119.0(4)
C6 N4 P1 122.7(3)
C19 N4 P1 117.5(3)
C12 N5 C8 119.6(4)
C12 N5 Pt1B 110.2(3)
C8 N5 Pt1B 127.4(3)
C12 N5 Pt1 117.9(3)
C8 N5 Pt1 122.3(3)
C18 N6 C14 118.7(4)
C18 N6 Pt1 117.8(3)
C14 N6 Pt1 123.4(3)
C18 N6 Pt1B 111.7(3)
C14 N6 Pt1B 128.2(3)
C24 N7 C20 116.8(5)
N1 C1 C2 111.8(4)
N2 C2 C1 110.0(4)
N1 C3 C4 110.0(4)
N3 C4 C3 110.5(4)
N1 C5 C6 111.5(4)
N4 C6 C5 111.0(4)
N2 C7 C8 113.7(4)
N5 C8 C9 120.4(4)
N5 C8 C7 118.0(4)
C9 C8 C7 121.5(4)
C10 C9 C8 120.4(5)
C11 C10 C9 118.7(4)
C10 C11 C12 119.2(5)
N5 C12 C11 121.7(5)
N3 C13 C14 109.5(4)
N6 C14 C15 120.8(4)
N6 C14 C13 116.5(4)
C15 C14 C13 122.7(4)
C16 C15 C14 120.2(4)
C15 C16 C17 118.7(4)
C18 C17 C16 119.0(4)
N6 C18 C17 122.3(4)
N4 C19 C20 113.6(4)
N7 C20 C21 123.1(5)
N7 C20 C19 116.0(4)
C21 C20 C19 120.9(5)
C20 C21 C22 118.6(6)
C23 C22 C21 118.9(5)
C22 C23 C24 118.8(5)
N7 C24 C23 123.8(6)
N12 Pt2 N13 170.95(15)
N12 Pt2 P2 89.16(10)
N13 Pt2 P2 92.61(10)
N12 Pt2 Cl2 90.00(10)
N13 Pt2 Cl2 89.16(10)
P2 Pt2 Cl2 173.90(4)
N13 Pt2B N12 161.4(3)
N13 Pt2B P2 93.2(3)
N12 Pt2B P2 89.0(3)
N13 Pt2B Cl2 84.5(2)
N12 Pt2B Cl2 84.7(2)
P2 Pt2B Cl2 151.36(19)
N11 P2 N10 111.63(19)
N11 P2 N9 107.66(19)
N10 P2 N9 111.94(19)
N11 P2 Pt2B 98.16(17)
N10 P2 Pt2B 110.6(2)
N9 P2 Pt2B 116.0(2)
N11 P2 Pt2 110.18(13)
N10 P2 Pt2 107.03(13)
N9 P2 Pt2 108.36(13)
N11 P2 N8 72.04(16)
N10 P2 N8 70.14(15)
N9 P2 N8 72.38(15)
Pt2B P2 N8 169.15(15)
Pt2 P2 N8 177.04(10)
C29 N8 C25 118.0(4)
C29 N8 C27 119.1(4)
C25 N8 C27 119.0(4)
C29 N8 P2 96.6(3)
C25 N8 P2 95.6(3)
C27 N8 P2 97.5(3)
C31 N9 C26 112.8(4)
C31 N9 P2 117.2(3)
C26 N9 P2 119.0(3)
C37 N10 C28 118.2(3)
C37 N10 P2 116.6(3)
C28 N10 P2 123.6(3)
C43 N11 C30 118.4(4)
C43 N11 P2 115.7(3)
C30 N11 P2 122.8(3)
C36 N12 C32 119.1(4)
C36 N12 Pt2 117.8(3)
C32 N12 Pt2 123.0(3)
C36 N12 Pt2B 109.4(3)
C32 N12 Pt2B 129.4(3)
C38 N13 C42 118.8(4)
C38 N13 Pt2 123.2(3)
C42 N13 Pt2 117.9(3)
C38 N13 Pt2B 129.3(3)
C42 N13 Pt2B 110.1(3)
C44 N14 C48 117.5(4)
N8 C25 C26 109.3(4)
N9 C26 C25 110.4(4)
N8 C27 C28 107.5(4)
N10 C28 C27 109.4(4)
N8 C29 C30 108.5(4)
N11 C30 C29 110.8(4)
N9 C31 C32 112.4(4)
N12 C32 C33 120.7(4)
N12 C32 C31 117.2(4)
C33 C32 C31 122.1(4)
C34 C33 C32 119.4(5)
C35 C34 C33 120.0(5)
C34 C35 C36 118.3(5)
N12 C36 C35 122.5(5)
N10 C37 C38 109.5(4)
N13 C38 C39 121.0(4)
N13 C38 C37 116.4(4)
C39 C38 C37 122.6(4)
C38 C39 C40 119.3(4)
C41 C40 C39 119.4(4)
C42 C41 C40 118.9(4)
N13 C42 C41 122.5(4)
N11 C43 C44 114.1(3)
N14 C44 C45 122.3(4)
N14 C44 C43 114.7(4)
C45 C44 C43 122.9(4)
C46 C45 C44 119.2(5)
C47 C46 C45 118.6(5)
C48 C47 C46 118.9(5)
N14 C48 C47 123.5(5)
F3 P3 F4 92.3(3)
F3 P3 F6 90.5(3)
F4 P3 F6 177.1(3)
F3 P3 F2 90.5(2)
F4 P3 F2 89.98(19)
F6 P3 F2 89.14(19)
F3 P3 F1 89.6(2)
F4 P3 F1 89.4(2)
F6 P3 F1 91.4(2)
F2 P3 F1 179.4(2)
F3 P3 F5 179.3(3)
F4 P3 F5 88.2(2)
F6 P3 F5 88.9(2)
F2 P3 F5 89.97(18)
F1 P3 F5 89.92(19)
F11 P4 F8 90.7(2)
F11 P4 F9 178.6(2)
F8 P4 F9 90.70(19)
F11 P4 F7 90.0(2)
F8 P4 F7 89.99(18)
F9 P4 F7 90.07(19)
F11 P4 F10 89.69(19)
F8 P4 F10 179.5(2)
F9 P4 F10 88.92(18)
F7 P4 F10 89.70(19)
F11 P4 F12 90.6(2)
F8 P4 F12 90.91(18)
F9 P4 F12 89.3(2)
F7 P4 F12 178.9(2)
F10 P4 F12 89.39(19)

loop_
_geom_bond_atom_site_label_1
_geom_bond_atom_site_label_2
_geom_bond_distance
Pt1 N5 2.034(4)
Pt1 N6 2.041(4)
Pt1 P1 2.2245(11)
Pt1 Cl1 2.4153(13)
Pt1B N5 2.003(6)
Pt1B N6 2.122(5)
Pt1B P1 2.142(4)
Pt1B Cl1 2.652(4)
P1 N4 1.642(4)
P1 N3 1.649(4)
P1 N2 1.666(4)
P1 N1 2.927(4)
N1 C5 1.418(7)
N1 C1 1.432(7)
N1 C3 1.445(6)
N2 C7 1.474(5)
N2 C2 1.482(6)
N3 C13 1.464(6)
N3 C4 1.464(5)
N4 C6 1.466(5)
N4 C19 1.467(6)
N5 C12 1.344(6)
N5 C8 1.353(6)
N6 C18 1.350(6)
N6 C14 1.354(5)
N7 C24 1.339(7)
N7 C20 1.343(7)
C1 C2 1.520(7)
C3 C4 1.521(6)
C5 C6 1.550(7)
C7 C8 1.500(6)
C8 C9 1.383(6)
C9 C10 1.378(7)
C10 C11 1.377(8)
C11 C12 1.384(7)
C13 C14 1.503(6)
C14 C15 1.385(6)
C15 C16 1.376(7)
C16 C17 1.382(7)
C17 C18 1.378(6)
C19 C20 1.513(7)
C20 C21 1.392(7)
C21 C22 1.394(8)
C22 C23 1.363(9)
C23 C24 1.392(8)
Pt2 N12 2.024(4)
Pt2 N13 2.041(3)
Pt2 P2 2.2339(11)
Pt2 Cl2 2.4011(12)
Pt2B N13 2.047(7)
Pt2B N12 2.059(7)
Pt2B P2 2.207(6)
Pt2B Cl2 2.569(6)
P2 N11 1.647(4)
P2 N10 1.659(4)
P2 N9 1.682(4)
P2 N8 2.821(4)
N8 C29 1.430(7)
N8 C25 1.446(7)
N8 C27 1.447(6)
N9 C31 1.476(6)
N9 C26 1.488(6)
N10 C37 1.471(6)
N10 C28 1.478(5)
N11 C43 1.461(6)
N11 C30 1.474(5)
N12 C36 1.349(6)
N12 C32 1.354(6)
N13 C38 1.348(5)
N13 C42 1.355(5)
N14 C44 1.340(6)
N14 C48 1.343(6)
C25 C26 1.514(8)
C27 C28 1.528(6)
C29 C30 1.543(6)
C31 C32 1.500(7)
C32 C33 1.392(6)
C33 C34 1.381(7)
C34 C35 1.373(8)
C35 C36 1.385(7)
C37 C38 1.501(6)
C38 C39 1.387(6)
C39 C40 1.389(7)
C40 C41 1.373(7)
C41 C42 1.371(6)
C43 C44 1.504(6)
C44 C45 1.396(6)
C45 C46 1.381(7)
C46 C47 1.381(8)
C47 C48 1.377(8)
P3 F3 1.565(4)
P3 F4 1.584(4)
P3 F6 1.595(4)
P3 F2 1.596(3)
P3 F1 1.597(3)
P3 F5 1.598(4)
P4 F11 1.578(4)
P4 F8 1.583(3)
P4 F9 1.589(3)
P4 F7 1.597(3)
P4 F10 1.600(3)
P4 F12 1.604(3)

loop_
_geom_torsion_atom_site_label_1
_geom_torsion_atom_site_label_2
_geom_torsion_atom_site_label_3
_geom_torsion_atom_site_label_4
_geom_torsion
N4 P1 N2 C7 -108.5(3)
N3 P1 N2 C7 131.6(3)
Pt1B P1 N2 C7 4.5(4)
Pt1 P1 N2 C7 15.2(4)
N1 P1 N2 C7 -170.6(4)
N4 P1 N2 C2 102.5(4)
N3 P1 N2 C2 -17.4(4)
Pt1B P1 N2 C2 -144.6(3)
Pt1 P1 N2 C2 -133.8(3)
N1 P1 N2 C2 40.4(3)
N4 P1 N3 C13 155.6(3)
N2 P1 N3 C13 -86.2(3)
Pt1B P1 N3 C13 43.2(3)
Pt1 P1 N3 C13 30.6(3)
N1 P1 N3 C13 -145.1(3)
N4 P1 N3 C4 -19.5(4)
N2 P1 N3 C4 98.7(4)
Pt1B P1 N3 C4 -131.9(3)
Pt1 P1 N3 C4 -144.5(3)
N1 P1 N3 C4 39.8(3)
N3 P1 N4 C6 96.1(4)
N2 P1 N4 C6 -23.8(4)
Pt1B P1 N4 C6 -145.6(4)
Pt1 P1 N4 C6 -143.3(3)
N1 P1 N4 C6 38.0(3)
N3 P1 N4 C19 -73.4(4)
N2 P1 N4 C19 166.8(3)
Pt1B P1 N4 C19 44.9(4)
Pt1 P1 N4 C19 47.2(4)
N1 P1 N4 C19 -131.5(3)
C5 N1 C1 C2 -117.4(5)
C3 N1 C1 C2 74.4(5)
P1 N1 C1 C2 -22.2(4)
C7 N2 C2 C1 136.4(4)
P1 N2 C2 C1 -73.5(5)
N1 C1 C2 N2 54.8(5)
C5 N1 C3 C4 74.4(5)
C1 N1 C3 C4 -117.6(5)
P1 N1 C3 C4 -22.0(4)
C13 N3 C4 C3 112.8(4)
P1 N3 C4 C3 -72.3(5)
N1 C3 C4 N3 52.0(6)
C1 N1 C5 C6 72.9(6)
C3 N1 C5 C6 -119.0(5)
P1 N1 C5 C6 -22.0(4)
C19 N4 C6 C5 100.0(5)
P1 N4 C6 C5 -69.3(5)
N1 C5 C6 N4 52.5(6)
C2 N2 C7 C8 -160.9(4)
P1 N2 C7 C8 48.3(5)
C12 N5 C8 C9 2.0(6)
Pt1B N5 C8 C9 -157.1(3)
Pt1 N5 C8 C9 -172.7(3)
C12 N5 C8 C7 -175.8(4)
Pt1B N5 C8 C7 25.1(5)
Pt1 N5 C8 C7 9.4(5)
N2 C7 C8 N5 -68.2(5)
N2 C7 C8 C9 114.0(5)
N5 C8 C9 C10 -1.9(7)
C7 C8 C9 C10 175.9(4)
C8 C9 C10 C11 0.5(7)
C9 C10 C11 C12 0.8(8)
C8 N5 C12 C11 -0.7(7)
Pt1B N5 C12 C11 161.7(4)
Pt1 N5 C12 C11 174.3(4)
C10 C11 C12 N5 -0.7(8)
C4 N3 C13 C14 92.8(4)
P1 N3 C13 C14 -82.5(4)
C18 N6 C14 C15 4.0(6)
Pt1 N6 C14 C15 -175.4(3)
Pt1B N6 C14 C15 169.3(3)
C18 N6 C14 C13 -174.5(4)
Pt1 N6 C14 C13 6.1(5)
Pt1B N6 C14 C13 -9.2(6)
N3 C13 C14 N6 61.6(5)
N3 C13 C14 C15 -116.8(4)
N6 C14 C15 C16 -2.6(7)
C13 C14 C15 C16 175.8(4)
C14 C15 C16 C17 -0.8(7)
C15 C16 C17 C18 2.6(7)
C14 N6 C18 C17 -2.1(6)
Pt1 N6 C18 C17 177.4(3)
Pt1B N6 C18 C17 -169.7(4)
C16 C17 C18 N6 -1.3(7)
C6 N4 C19 C20 94.8(5)
P1 N4 C19 C20 -95.4(4)
C24 N7 C20 C21 0.6(8)
C24 N7 C20 C19 -178.2(5)
N4 C19 C20 N7 -47.8(6)
N4 C19 C20 C21 133.4(5)
N7 C20 C21 C22 -1.7(8)
C19 C20 C21 C22 177.0(5)
C20 C21 C22 C23 0.5(8)
C21 C22 C23 C24 1.6(9)
C20 N7 C24 C23 1.8(9)
C22 C23 C24 N7 -3.0(9)
N11 P2 N9 C31 -116.3(3)
N10 P2 N9 C31 120.7(3)
Pt2B P2 N9 C31 -7.6(4)
Pt2 P2 N9 C31 2.8(4)
N8 P2 N9 C31 179.8(4)
N11 P2 N9 C26 102.1(4)
N10 P2 N9 C26 -20.9(4)
Pt2B P2 N9 C26 -149.1(4)
Pt2 P2 N9 C26 -138.7(3)
N8 P2 N9 C26 38.3(4)
N11 P2 N10 C37 143.5(3)
N9 P2 N10 C37 -95.7(3)
Pt2B P2 N10 C37 35.3(4)
Pt2 P2 N10 C37 22.8(3)
N8 P2 N10 C37 -156.2(4)
N11 P2 N10 C28 -21.7(4)
N9 P2 N10 C28 99.1(4)
Pt2B P2 N10 C28 -129.9(3)
Pt2 P2 N10 C28 -142.3(3)
N8 P2 N10 C28 38.6(3)
N10 P2 N11 C43 -65.0(3)
N9 P2 N11 C43 171.8(3)
Pt2B P2 N11 C43 51.1(3)
Pt2 P2 N11 C43 53.8(3)
N8 P2 N11 C43 -124.1(3)
N10 P2 N11 C30 95.0(3)
N9 P2 N11 C30 -28.3(4)
Pt2B P2 N11 C30 -149.0(4)
Pt2 P2 N11 C30 -146.3(3)
N8 P2 N11 C30 35.8(3)
C29 N8 C25 C26 -123.5(5)
C27 N8 C25 C26 78.8(5)
P2 N8 C25 C26 -23.0(4)
C31 N9 C26 C25 145.7(4)
P2 N9 C26 C25 -71.2(5)
N8 C25 C26 N9 54.8(5)
C29 N8 C27 C28 78.3(5)
C25 N8 C27 C28 -124.3(5)
P2 N8 C27 C28 -23.6(4)
C37 N10 C28 C27 124.1(4)
P2 N10 C28 C27 -70.9(5)
N8 C27 C28 N10 52.6(5)
C25 N8 C29 C30 76.2(5)
C27 N8 C29 C30 -126.0(4)
P2 N8 C29 C30 -23.6(4)
C43 N11 C30 C29 92.4(5)
P2 N11 C30 C29 -67.0(5)
N8 C29 C30 N11 52.3(5)
C26 N9 C31 C32 -157.1(4)
P2 N9 C31 C32 59.1(5)
C36 N12 C32 C33 1.0(6)
Pt2 N12 C32 C33 -175.3(3)
Pt2B N12 C32 C33 -160.7(4)
C36 N12 C32 C31 -177.5(4)
Pt2 N12 C32 C31 6.2(5)
Pt2B N12 C32 C31 20.8(6)
N9 C31 C32 N12 -69.6(5)
N9 C31 C32 C33 111.9(5)
N12 C32 C33 C34 -1.9(7)
C31 C32 C33 C34 176.6(4)
C32 C33 C34 C35 1.5(7)
C33 C34 C35 C36 -0.4(7)
C32 N12 C36 C35 0.1(7)
Pt2 N12 C36 C35 176.7(4)
Pt2B N12 C36 C35 165.3(4)
C34 C35 C36 N12 -0.5(7)
C28 N10 C37 C38 87.4(4)
P2 N10 C37 C38 -78.6(4)
C42 N13 C38 C39 1.5(6)
Pt2 N13 C38 C39 179.6(3)
Pt2B N13 C38 C39 164.7(4)
C42 N13 C38 C37 -177.3(4)
Pt2 N13 C38 C37 0.8(5)
Pt2B N13 C38 C37 -14.1(6)
N10 C37 C38 N13 66.3(5)
N10 C37 C38 C39 -112.4(5)
N13 C38 C39 C40 -2.0(7)
C37 C38 C39 C40 176.7(4)
C38 C39 C40 C41 1.3(7)
C39 C40 C41 C42 -0.2(7)
C38 N13 C42 C41 -0.4(7)
Pt2 N13 C42 C41 -178.6(4)
Pt2B N13 C42 C41 -166.6(4)
C40 C41 C42 N13 -0.3(7)
C30 N11 C43 C44 100.0(4)
P2 N11 C43 C44 -99.1(4)
C48 N14 C44 C45 0.5(7)
C48 N14 C44 C43 179.1(4)
N11 C43 C44 N14 148.5(4)
N11 C43 C44 C45 -32.9(6)
N14 C44 C45 C46 0.8(7)
C43 C44 C45 C46 -177.7(5)
C44 C45 C46 C47 -0.9(8)
C45 C46 C47 C48 -0.2(8)
C44 N14 C48 C47 -1.7(8)
C46 C47 C48 N14 1.6(8)
